data_4076270
loop_
_publ_author_name
'Chatterton, Nicholas P.'
'Guilera, Gemma'
'McGrady, G. Sean'

_publ_section_title
;
 Structure of the Elusive
 Hydrido(methylcyclopentadienyl)dicarbonylmanganate(I) Anion,
 [(\h5-C5H4Me)Mn(CO)2H]-, as Determined by Single-Crystal X-ray
 Diffraction
;
_journal_issue 5
_journal_name_full Organometallics
_journal_page_first 1165
_journal_paper_doi 10.1021/om034293r
_journal_volume 23
_journal_year 2004
_chemical_formula_sum 'C20 H33 K Mn O8'
_chemical_formula_weight 495.50
_chemical_name_common mnh18
_chemical_name_systematic
;
 ?
;
_space_group_IT_number 2
_symmetry_cell_setting triclinic
_symmetry_space_group_name_Hall '-P 1'
_symmetry_space_group_name_H-M 'P -1'
_atom_sites_solution_hydrogens mixed
_atom_sites_solution_primary direct
_atom_sites_solution_secondary difmap
_audit_creation_method SHELXL-97
_cell_angle_alpha 89.360(11)
_cell_angle_beta 88.989(11)
_cell_angle_gamma 89.096(15)
_cell_formula_units_Z 4
_cell_length_a 9.4670(19)
_cell_length_b 13.707(3)
_cell_length_c 17.709(5)
_cell_measurement_temperature 133(2)
_cell_volume 2297.2(9)
_computing_cell_refinement 'DENZO-SMN (Otwinowski & Minor, 1997)'
_computing_data_collection 'Collect (Hooft, 1999)'
_computing_data_reduction 'DENZO-SMN (Otwinowski & Minor, 1997)'
_computing_molecular_graphics 'X-Seed (Barbour, 1999)'
_computing_publication_material 'CIFTAB (Sheldrick, 1997)'
_computing_structure_refinement 'SHELXL-97 (Sheldrick, 1997)'
_computing_structure_solution 'SHELXS-97 (Sheldrick, 1990)'
_diffrn_ambient_temperature 133(2)
_diffrn_measured_fraction_theta_full 0.850
_diffrn_measured_fraction_theta_max 0.850
_diffrn_measurement_device_type 'Nonius KappaCCD'
_diffrn_radiation_monochromator graphite
_diffrn_radiation_source 'fine-focus sealed tube'
_diffrn_radiation_type MoK\a
_diffrn_radiation_wavelength 0.71073
_diffrn_reflns_av_R_equivalents 0.0461
_diffrn_reflns_av_sigmaI/netI 0.0966
_diffrn_reflns_limit_h_max 12
_diffrn_reflns_limit_h_min -12
_diffrn_reflns_limit_k_max 17
_diffrn_reflns_limit_k_min -17
_diffrn_reflns_limit_l_max 22
_diffrn_reflns_limit_l_min -22
_diffrn_reflns_number 13775
_diffrn_reflns_theta_full 27.49
_diffrn_reflns_theta_max 27.49
_diffrn_reflns_theta_min 1.15
_diffrn_standards_decay_% 0.0
_exptl_absorpt_coefficient_mu 0.798
_exptl_absorpt_correction_T_max 0.9245
_exptl_absorpt_correction_T_min 0.8568
_exptl_absorpt_correction_type multi-scan
_exptl_crystal_colour YELLOW
_exptl_crystal_density_diffrn 1.433
_exptl_crystal_density_method 'not measured'
_exptl_crystal_description BLOCK
_exptl_crystal_F_000 1044
_exptl_crystal_size_max 0.20
_exptl_crystal_size_mid 0.20
_exptl_crystal_size_min 0.10
_refine_diff_density_max 0.396
_refine_diff_density_min -0.743
_refine_diff_density_rms 0.096
_refine_ls_extinction_coef 0.0018(3)
_refine_ls_extinction_expression Fc^*^=kFc[1+0.001xFc^2^\l^3^/sin(2\q)]^-1/4^
_refine_ls_extinction_method SHELXL
_refine_ls_goodness_of_fit_ref 0.977
_refine_ls_hydrogen_treatment mixed
_refine_ls_matrix_type full
_refine_ls_number_parameters 606
_refine_ls_number_reflns 8962
_refine_ls_number_restraints 0
_refine_ls_restrained_S_all 0.977
_refine_ls_R_factor_all 0.0801
_refine_ls_R_factor_gt 0.0412
_refine_ls_shift/su_max 0.001
_refine_ls_shift/su_mean 0.000
_refine_ls_structure_factor_coef Fsqd
_refine_ls_weighting_details 'calc w=1/[\s^2^(Fo^2^)+(0.0106P)^2^+0.0000P] where P=(Fo^2^+2Fc^2^)/3'
_refine_ls_weighting_scheme calc
_refine_ls_wR_factor_gt 0.0683
_refine_ls_wR_factor_ref 0.0780
_reflns_number_gt 6196
_reflns_number_total 8962
_reflns_threshold_expression >2sigma(I)
_cod_data_source_file om034293rsi20031208_111202.cif
_cod_data_source_block C:\structs\nick\mnh18\MNH18NIC.CIF
_cod_original_sg_symbol_H-M P-1
_cod_database_code 4076270

loop_
_symmetry_equiv_pos_as_xyz
'x, y, z'
'-x, -y, -z'

loop_
_atom_site_label
_atom_site_type_symbol
_atom_site_fract_x
_atom_site_fract_y
_atom_site_fract_z
_atom_site_U_iso_or_equiv
_atom_site_adp_type
_atom_site_occupancy
_atom_site_symmetry_multiplicity
_atom_site_calc_flag
_atom_site_refinement_flags
Mn2 Mn 0.30650(3) 0.27733(3) 0.396381(19) 0.01782(11) Uani 1 1 d .
Mn1 Mn 0.82288(3) 0.23403(3) -0.103609(19) 0.01839(11) Uani 1 1 d .
K1 K 0.67466(5) 0.24022(4) 0.08606(3) 0.01857(14) Uani 1 1 d .
K2 K 0.17834(5) 0.25162(4) 0.58730(3) 0.01803(14) Uani 1 1 d .
O14 O -0.11823(15) 0.20957(12) 0.58894(8) 0.0207(4) Uani 1 1 d .
O15 O 0.08210(15) 0.05450(12) 0.59521(8) 0.0199(4) Uani 1 1 d .
O8 O 0.59364(15) 0.04299(11) 0.09715(8) 0.0197(4) Uani 1 1 d .
O13 O -0.02220(15) 0.40208(12) 0.57988(8) 0.0202(4) Uani 1 1 d .
O12 O 0.24599(15) 0.44100(12) 0.64148(8) 0.0209(4) Uani 1 1 d .
O4 O 0.93594(15) 0.29356(12) 0.15889(8) 0.0214(4) Uani 1 1 d .
O7 O 0.38054(15) 0.19003(12) 0.09233(8) 0.0208(4) Uani 1 1 d .
O6 O 0.45697(15) 0.39046(12) 0.07937(8) 0.0216(4) Uani 1 1 d .
O16 O 0.33706(15) 0.10101(12) 0.66558(8) 0.0222(4) Uani 1 1 d .
O11 O 0.45005(15) 0.28752(12) 0.65685(8) 0.0212(4) Uani 1 1 d .
O5 O 0.71464(15) 0.43210(12) 0.14588(9) 0.0243(4) Uani 1 1 d .
O3 O 0.85069(15) 0.09533(12) 0.16113(8) 0.0209(4) Uani 1 1 d .
C35 C -0.1666(2) 0.37934(19) 0.59603(13) 0.0223(6) Uani 1 1 d .
H35A H -0.2291 0.4332 0.5783 0.027 Uiso 1 1 calc R
H35B H -0.1816 0.3709 0.6512 0.027 Uiso 1 1 calc R
C37 C -0.1387(2) 0.11892(18) 0.55289(13) 0.0229(6) Uani 1 1 d .
H37A H -0.0979 0.1208 0.5010 0.027 Uiso 1 1 calc R
H37B H -0.2409 0.1057 0.5496 0.027 Uiso 1 1 calc R
C5 C 0.8697(2) 0.38062(19) -0.07268(14) 0.0227(6) Uani 1 1 d .
C15 C 0.3158(2) 0.35804(18) 0.09147(13) 0.0225(6) Uani 1 1 d .
H15A H 0.2482 0.4066 0.0705 0.027 Uiso 1 1 calc R
H15B H 0.2957 0.3510 0.1463 0.027 Uiso 1 1 calc R
C16 C 0.2988(2) 0.26240(19) 0.05378(13) 0.0227(6) Uani 1 1 d .
H16A H 0.1980 0.2442 0.0549 0.027 Uiso 1 1 calc R
H16B H 0.3308 0.2672 0.0004 0.027 Uiso 1 1 calc R
C36 C -0.2004(2) 0.28730(18) 0.55644(12) 0.0209(6) Uani 1 1 d .
H36A H -0.3024 0.2735 0.5624 0.025 Uiso 1 1 calc R
H36B H -0.1777 0.2938 0.5019 0.025 Uiso 1 1 calc R
C23 C 0.3780(3) 0.1392(2) 0.35603(15) 0.0245(7) Uani 1 1 d .
C2 C 0.9938(2) 0.30025(18) -0.16550(13) 0.0204(6) Uani 1 1 d .
C4 C 0.9664(3) 0.31735(19) -0.03689(14) 0.0243(6) Uani 1 1 d .
C20 C 0.8309(2) 0.00384(18) 0.12557(14) 0.0253(6) Uani 1 1 d .
H20A H 0.8948 -0.0463 0.1476 0.030 Uiso 1 1 calc R
H20B H 0.8527 0.0095 0.0708 0.030 Uiso 1 1 calc R
C17 C 0.3640(2) 0.09534(19) 0.06167(14) 0.0255(6) Uani 1 1 d .
H17A H 0.3982 0.0946 0.0085 0.031 Uiso 1 1 calc R
H17B H 0.2628 0.0779 0.0627 0.031 Uiso 1 1 calc R
C6 C 0.8854(2) 0.37071(19) -0.15224(14) 0.0219(6) Uani 1 1 d .
C33 C 0.1692(2) 0.50983(18) 0.59626(13) 0.0241(6) Uani 1 1 d .
H33A H 0.1941 0.5008 0.5422 0.029 Uiso 1 1 calc R
H33B H 0.1935 0.5771 0.6104 0.029 Uiso 1 1 calc R
C38 C -0.0672(2) 0.04057(19) 0.59844(13) 0.0250(6) Uani 1 1 d .
H38A H -0.1015 0.0431 0.6515 0.030 Uiso 1 1 calc R
H38B H -0.0898 -0.0242 0.5781 0.030 Uiso 1 1 calc R
C34 C 0.0147(2) 0.49402(18) 0.60909(14) 0.0237(6) Uani 1 1 d .
H34A H -0.0080 0.4961 0.6638 0.028 Uiso 1 1 calc R
H34B H -0.0403 0.5465 0.5837 0.028 Uiso 1 1 calc R
C25 C 0.4578(3) 0.2014(2) 0.46636(15) 0.0269(7) Uani 1 1 d .
C3 C 1.0429(2) 0.26727(19) -0.09444(13) 0.0217(6) Uani 1 1 d .
C19 C 0.6812(2) -0.02449(18) 0.13775(13) 0.0246(6) Uani 1 1 d .
H19A H 0.6671 -0.0915 0.1194 0.030 Uiso 1 1 calc R
H19B H 0.6564 -0.0229 0.1923 0.030 Uiso 1 1 calc R
C22 C 0.4807(2) 0.21014(18) 0.33721(13) 0.0219(6) Uani 1 1 d .
C9 C 0.9950(2) 0.12483(19) 0.15676(14) 0.0279(7) Uani 1 1 d .
H9A H 1.0243 0.1350 0.1033 0.033 Uiso 1 1 calc R
H9B H 1.0569 0.0736 0.1789 0.033 Uiso 1 1 calc R
C14 C 0.4810(2) 0.48060(18) 0.11530(14) 0.0250(6) Uani 1 1 d .
H14A H 0.4547 0.4756 0.1695 0.030 Uiso 1 1 calc R
H14B H 0.4222 0.5328 0.0921 0.030 Uiso 1 1 calc R
C12 C 0.8582(2) 0.45942(19) 0.15425(14) 0.0275(6) Uani 1 1 d .
H12A H 0.8624 0.5230 0.1800 0.033 Uiso 1 1 calc R
H12B H 0.9046 0.4662 0.1040 0.033 Uiso 1 1 calc R
C13 C 0.6339(2) 0.50507(18) 0.10679(13) 0.0248(6) Uani 1 1 d .
H13A H 0.6618 0.5066 0.0527 0.030 Uiso 1 1 calc R
H13B H 0.6511 0.5701 0.1283 0.030 Uiso 1 1 calc R
C30 C 0.5061(2) 0.21375(19) 0.70614(13) 0.0259(6) Uani 1 1 d .
H30A H 0.4575 0.2171 0.7560 0.031 Uiso 1 1 calc R
H30B H 0.6081 0.2244 0.7135 0.031 Uiso 1 1 calc R
C10 C 1.0079(2) 0.21740(19) 0.19928(14) 0.0277(7) Uani 1 1 d .
H10A H 0.9656 0.2099 0.2505 0.033 Uiso 1 1 calc R
H10B H 1.1087 0.2337 0.2045 0.033 Uiso 1 1 calc R
C31 C 0.4663(2) 0.38257(19) 0.68686(14) 0.0268(6) Uani 1 1 d .
H31A H 0.5679 0.3974 0.6905 0.032 Uiso 1 1 calc R
H31B H 0.4232 0.3857 0.7382 0.032 Uiso 1 1 calc R
C24 C 0.3657(3) 0.1340(2) 0.43608(15) 0.0253(7) Uani 1 1 d .
C18 C 0.4470(2) 0.02298(19) 0.10769(14) 0.0264(6) Uani 1 1 d .
H18A H 0.4200 0.0286 0.1618 0.032 Uiso 1 1 calc R
H18B H 0.4272 -0.0442 0.0913 0.032 Uiso 1 1 calc R
C40 C 0.3078(2) 0.00540(18) 0.64113(13) 0.0262(6) Uani 1 1 d .
H40A H 0.3577 -0.0432 0.6732 0.031 Uiso 1 1 calc R
H40B H 0.3412 -0.0029 0.5883 0.031 Uiso 1 1 calc R
C32 C 0.3953(2) 0.45586(19) 0.63582(14) 0.0281(7) Uani 1 1 d .
H32A H 0.4178 0.5229 0.6513 0.034 Uiso 1 1 calc R
H32B H 0.4287 0.4469 0.5830 0.034 Uiso 1 1 calc R
C11 C 0.9329(3) 0.3829(2) 0.19960(13) 0.0287(7) Uani 1 1 d .
H11A H 1.0305 0.4035 0.2095 0.034 Uiso 1 1 calc R
H11B H 0.8832 0.3736 0.2488 0.034 Uiso 1 1 calc R
C39 C 0.1522(2) -0.01016(18) 0.64650(13) 0.0262(6) Uani 1 1 d .
H39A H 0.1311 -0.0786 0.6340 0.031 Uiso 1 1 calc R
H39B H 0.1179 0.0023 0.6987 0.031 Uiso 1 1 calc R
C26 C 0.5299(3) 0.2487(2) 0.40578(14) 0.0254(7) Uani 1 1 d .
C29 C 0.4852(2) 0.11654(19) 0.67257(13) 0.0247(6) Uani 1 1 d .
H29A H 0.5322 0.1135 0.6223 0.030 Uiso 1 1 calc R
H29B H 0.5273 0.0651 0.7052 0.030 Uiso 1 1 calc R
O9 O 0.28235(15) 0.43866(13) 0.28721(9) 0.0257(4) Uani 1 1 d .
O10 O 0.00065(17) 0.25049(13) 0.39422(9) 0.0278(4) Uani 1 1 d .
O2 O 0.51443(17) 0.25252(13) -0.10023(9) 0.0342(5) Uani 1 1 d .
C27 C 0.1241(2) 0.26228(17) 0.39657(12) 0.0181(6) Uani 1 1 d .
C8 C 0.6390(3) 0.24497(18) -0.09990(13) 0.0221(6) Uani 1 1 d .
C28 C 0.2923(2) 0.37501(19) 0.33259(13) 0.0192(6) Uani 1 1 d .
C21 C 0.5364(3) 0.2355(3) 0.25996(16) 0.0335(8) Uani 1 1 d .
C7 C 0.8100(2) 0.13807(19) -0.16736(14) 0.0220(6) Uani 1 1 d .
C1 C 1.0535(3) 0.2696(2) -0.24090(15) 0.0282(7) Uani 1 1 d .
O1 O 0.80010(16) 0.07660(13) -0.21292(9) 0.0293(4) Uani 1 1 d .
H6A H 0.832(2) 0.4068(16) -0.1895(12) 0.021(6) Uiso 1 1 d .
H3A H 1.112(2) 0.2219(15) -0.0868(11) 0.012(6) Uiso 1 1 d .
H23A H 0.330(2) 0.1026(16) 0.3242(11) 0.005(6) Uiso 1 1 d .
H1A H 1.101(2) 0.2104(19) -0.2377(13) 0.030(8) Uiso 1 1 d .
H5A H 0.804(2) 0.4254(17) -0.0454(12) 0.030(7) Uiso 1 1 d .
H24A H 0.300(2) 0.0926(18) 0.4647(12) 0.033(7) Uiso 1 1 d .
H21C H 0.571(2) 0.308(2) 0.2559(13) 0.040(8) Uiso 1 1 d .
H21B H 0.623(3) 0.203(2) 0.2513(14) 0.052(9) Uiso 1 1 d .
H25A H 0.471(2) 0.2159(19) 0.5186(14) 0.042(8) Uiso 1 1 d .
H26A H 0.604(2) 0.2987(17) 0.4105(12) 0.021(7) Uiso 1 1 d .
H1 H 0.8274(19) 0.1578(15) -0.0372(11) 0.020(6) Uiso 1 1 d .
H1B H 0.979(2) 0.2578(17) -0.2799(13) 0.026(7) Uiso 1 1 d .
H21A H 0.469(3) 0.2245(19) 0.2217(14) 0.033(8) Uiso 1 1 d .
H2C H 1.126(2) 0.3212(19) -0.2596(13) 0.039(7) Uiso 1 1 d .
H4A H 0.975(2) 0.3094(17) 0.0153(12) 0.028(7) Uiso 1 1 d .
H2 H 0.296(2) 0.3479(16) 0.4637(11) 0.030(6) Uiso 1 1 d .

loop_
_atom_site_aniso_label
_atom_site_aniso_U_11
_atom_site_aniso_U_22
_atom_site_aniso_U_33
_atom_site_aniso_U_23
_atom_site_aniso_U_13
_atom_site_aniso_U_12
Mn2 0.0173(2) 0.0184(2) 0.0178(2) 0.00014(16) -0.00103(16) 0.00005(16)
Mn1 0.0190(2) 0.0190(2) 0.0171(2) 0.00037(16) -0.00006(16) -0.00194(17)
K1 0.0184(3) 0.0186(3) 0.0188(3) -0.0005(2) -0.0003(2) -0.0028(2)
K2 0.0170(3) 0.0174(3) 0.0196(3) -0.0002(2) 0.0007(2) -0.0004(2)
O14 0.0229(9) 0.0189(11) 0.0206(9) -0.0041(8) -0.0053(7) -0.0009(8)
O15 0.0206(9) 0.0191(11) 0.0201(9) 0.0031(7) -0.0025(7) -0.0033(8)
O8 0.0168(9) 0.0170(10) 0.0252(9) 0.0023(7) 0.0001(7) -0.0040(7)
O13 0.0156(9) 0.0184(11) 0.0268(9) -0.0063(8) 0.0015(7) -0.0011(8)
O12 0.0157(9) 0.0194(11) 0.0276(9) 0.0016(8) -0.0008(7) -0.0022(7)
O4 0.0257(9) 0.0196(11) 0.0191(9) -0.0022(8) -0.0063(7) -0.0028(8)
O7 0.0212(9) 0.0190(11) 0.0224(9) -0.0051(8) -0.0061(7) -0.0017(8)
O6 0.0176(9) 0.0214(11) 0.0259(9) -0.0039(8) 0.0012(7) -0.0031(8)
O16 0.0211(9) 0.0173(11) 0.0283(10) 0.0006(8) -0.0039(7) 0.0022(8)
O11 0.0221(9) 0.0200(11) 0.0215(9) 0.0017(8) -0.0060(7) -0.0001(8)
O5 0.0202(9) 0.0179(11) 0.0351(10) -0.0003(8) -0.0044(8) -0.0053(8)
O3 0.0194(9) 0.0178(11) 0.0258(9) -0.0008(8) -0.0008(7) -0.0027(8)
C35 0.0161(13) 0.0279(17) 0.0228(14) 0.0000(12) -0.0016(11) 0.0042(12)
C37 0.0185(13) 0.0229(17) 0.0276(14) -0.0090(12) -0.0001(11) -0.0049(12)
C5 0.0213(14) 0.0174(16) 0.0295(15) -0.0037(12) 0.0004(12) -0.0003(12)
C15 0.0193(14) 0.0205(17) 0.0274(14) 0.0043(12) 0.0007(11) 0.0020(12)
C16 0.0158(13) 0.0319(18) 0.0206(13) 0.0033(12) -0.0030(11) -0.0011(12)
C36 0.0141(13) 0.0296(17) 0.0191(13) -0.0014(12) -0.0012(10) -0.0001(12)
C23 0.0261(15) 0.0174(17) 0.0303(16) -0.0067(13) -0.0064(13) 0.0061(13)
C2 0.0215(13) 0.0168(16) 0.0231(14) 0.0003(11) 0.0000(11) -0.0063(11)
C4 0.0245(14) 0.0303(18) 0.0183(14) -0.0057(12) -0.0019(12) -0.0007(12)
C20 0.0304(15) 0.0168(16) 0.0287(14) -0.0026(12) -0.0055(12) 0.0038(12)
C17 0.0160(13) 0.0260(17) 0.0351(15) -0.0155(13) 0.0002(11) -0.0075(12)
C6 0.0235(14) 0.0179(16) 0.0245(14) 0.0069(12) -0.0061(12) -0.0045(12)
C33 0.0276(14) 0.0146(16) 0.0300(14) 0.0014(12) -0.0005(12) -0.0007(12)
C38 0.0238(14) 0.0214(17) 0.0300(15) -0.0048(12) 0.0045(12) -0.0080(12)
C34 0.0254(14) 0.0157(16) 0.0299(15) -0.0033(12) -0.0033(12) 0.0037(12)
C25 0.0247(15) 0.0319(19) 0.0240(15) 0.0037(13) -0.0051(12) 0.0031(13)
C3 0.0185(14) 0.0214(17) 0.0252(14) -0.0028(12) -0.0037(11) 0.0015(12)
C19 0.0382(16) 0.0140(16) 0.0218(14) 0.0015(11) -0.0034(12) -0.0020(12)
C22 0.0223(14) 0.0200(16) 0.0231(14) 0.0017(12) 0.0016(11) 0.0073(12)
C9 0.0167(14) 0.0240(18) 0.0427(17) 0.0087(13) -0.0008(12) -0.0009(12)
C14 0.0294(15) 0.0168(16) 0.0287(15) -0.0009(12) 0.0011(12) 0.0027(12)
C12 0.0194(14) 0.0241(17) 0.0397(16) -0.0115(13) -0.0011(12) -0.0098(12)
C13 0.0314(15) 0.0165(16) 0.0263(14) -0.0025(12) 0.0011(12) 0.0013(12)
C30 0.0204(14) 0.0326(19) 0.0249(14) 0.0083(13) -0.0088(11) -0.0052(12)
C10 0.0213(14) 0.0313(19) 0.0309(15) 0.0067(13) -0.0079(12) -0.0064(13)
C31 0.0210(14) 0.0270(18) 0.0329(15) -0.0040(13) -0.0080(12) -0.0052(12)
C24 0.0197(14) 0.0226(17) 0.0336(16) 0.0086(13) -0.0015(12) -0.0013(13)
C18 0.0257(15) 0.0153(16) 0.0382(16) -0.0056(12) 0.0112(12) -0.0091(12)
C40 0.0339(16) 0.0180(17) 0.0267(14) -0.0013(12) -0.0086(12) 0.0072(13)
C32 0.0178(14) 0.0237(17) 0.0431(16) -0.0031(13) -0.0005(12) -0.0082(12)
C11 0.0231(14) 0.0343(19) 0.0293(15) -0.0124(13) -0.0017(12) -0.0087(13)
C39 0.0403(16) 0.0156(16) 0.0228(14) 0.0023(11) -0.0034(12) -0.0044(13)
C26 0.0190(14) 0.0320(19) 0.0253(15) 0.0033(13) -0.0026(12) -0.0019(13)
C29 0.0190(14) 0.0280(18) 0.0268(14) 0.0106(12) -0.0017(11) 0.0035(12)
O9 0.0272(10) 0.0241(11) 0.0256(10) 0.0060(8) 0.0032(8) 0.0013(8)
O10 0.0202(10) 0.0296(12) 0.0337(10) -0.0023(8) 0.0030(8) -0.0035(8)
O2 0.0221(10) 0.0386(13) 0.0418(11) -0.0083(9) 0.0066(9) -0.0009(9)
C27 0.0249(15) 0.0126(15) 0.0168(13) 0.0007(10) 0.0027(11) 0.0002(12)
C8 0.0308(15) 0.0144(15) 0.0210(14) -0.0047(11) 0.0037(12) -0.0039(12)
C28 0.0160(13) 0.0237(17) 0.0178(13) -0.0045(12) 0.0017(10) 0.0000(11)
C21 0.0340(18) 0.043(2) 0.0231(16) 0.0016(14) 0.0035(14) 0.0125(17)
C7 0.0161(13) 0.0238(17) 0.0258(14) 0.0009(13) 0.0064(11) -0.0026(12)
C1 0.0339(17) 0.030(2) 0.0208(15) -0.0024(13) 0.0034(14) -0.0078(16)
O1 0.0304(10) 0.0259(12) 0.0317(10) -0.0093(9) 0.0036(8) -0.0043(9)

loop_
_atom_type_symbol
_atom_type_description
_atom_type_scat_dispersion_real
_atom_type_scat_dispersion_imag
_atom_type_scat_source
C C 0.0033 0.0016 'International Tables Vol C Tables 4.2.6.8 and 6.1.1.4'
H H 0.0000 0.0000 'International Tables Vol C Tables 4.2.6.8 and 6.1.1.4'
O O 0.0106 0.0060 'International Tables Vol C Tables 4.2.6.8 and 6.1.1.4'
K K 0.2009 0.2494 'International Tables Vol C Tables 4.2.6.8 and 6.1.1.4'
Mn Mn 0.3368 0.7283 'International Tables Vol C Tables 4.2.6.8 and 6.1.1.4'

loop_
_geom_angle_atom_site_label_1
_geom_angle_atom_site_label_2
_geom_angle_atom_site_label_3
_geom_angle
_geom_angle_site_symmetry_1
_geom_angle_site_symmetry_3
C27 Mn2 C28 90.87(10) . .
C27 Mn2 C23 101.00(11) . .
C28 Mn2 C23 118.96(10) . .
C27 Mn2 C22 134.37(11) . .
C28 Mn2 C22 94.13(9) . .
C23 Mn2 C22 38.85(10) . .
C27 Mn2 C24 98.16(10) . .
C28 Mn2 C24 157.23(10) . .
C23 Mn2 C24 38.82(9) . .
C22 Mn2 C24 64.71(9) . .
C27 Mn2 C26 162.14(11) . .
C28 Mn2 C26 105.23(10) . .
C23 Mn2 C26 64.64(11) . .
C22 Mn2 C26 38.59(9) . .
C24 Mn2 C26 64.04(10) . .
C27 Mn2 C25 127.16(10) . .
C28 Mn2 C25 141.57(11) . .
C23 Mn2 C25 64.47(11) . .
C22 Mn2 C25 64.58(9) . .
C24 Mn2 C25 37.89(10) . .
C26 Mn2 C25 38.39(9) . .
C27 Mn2 K2 70.54(7) . .
C28 Mn2 K2 130.63(7) . .
C23 Mn2 K2 109.51(7) . .
C22 Mn2 K2 131.84(6) . .
C24 Mn2 K2 72.13(7) . .
C26 Mn2 K2 103.18(7) . .
C25 Mn2 K2 68.43(7) . .
C27 Mn2 H2 92.0(7) . .
C28 Mn2 H2 90.8(8) . .
C23 Mn2 H2 146.9(7) . .
C22 Mn2 H2 133.2(7) . .
C24 Mn2 H2 109.6(8) . .
C26 Mn2 H2 95.4(7) . .
C25 Mn2 H2 83.4(7) . .
K2 Mn2 H2 46.8(8) . .
C8 Mn1 C7 89.83(11) . .
C8 Mn1 C6 102.81(10) . .
C7 Mn1 C6 115.31(10) . .
C8 Mn1 C5 97.72(10) . .
C7 Mn1 C5 154.01(10) . .
C6 Mn1 C5 38.76(9) . .
C8 Mn1 C2 137.01(10) . .
C7 Mn1 C2 93.29(10) . .
C6 Mn1 C2 38.60(8) . .
C5 Mn1 C2 64.41(9) . .
C8 Mn1 C3 161.55(11) . .
C7 Mn1 C3 107.51(10) . .
C6 Mn1 C3 64.49(10) . .
C5 Mn1 C3 63.92(9) . .
C2 Mn1 C3 38.51(9) . .
C8 Mn1 C4 125.20(10) . .
C7 Mn1 C4 144.79(9) . .
C6 Mn1 C4 64.66(10) . .
C5 Mn1 C4 38.08(9) . .
C2 Mn1 C4 64.56(9) . .
C3 Mn1 C4 38.37(9) . .
C8 Mn1 K1 65.97(8) . .
C7 Mn1 K1 126.11(8) . .
C6 Mn1 K1 116.68(7) . .
C5 Mn1 K1 79.36(6) . .
C2 Mn1 K1 137.63(7) . .
C3 Mn1 K1 106.51(6) . .
C4 Mn1 K1 73.45(6) . .
C8 Mn1 H1 93.3(7) . .
C7 Mn1 H1 89.2(8) . .
C6 Mn1 H1 150.2(8) . .
C5 Mn1 H1 114.9(8) . .
C2 Mn1 H1 129.5(7) . .
C3 Mn1 H1 93.1(7) . .
C4 Mn1 H1 85.6(8) . .
K1 Mn1 H1 48.4(6) . .
O8 K1 O7 59.50(4) . .
O8 K1 O5 153.48(4) . .
O7 K1 O5 110.64(5) . .
O8 K1 O6 118.85(5) . .
O7 K1 O6 59.35(5) . .
O5 K1 O6 57.97(5) . .
O8 K1 O3 58.76(5) . .
O7 K1 O3 112.04(5) . .
O5 K1 O3 111.59(5) . .
O6 K1 O3 154.68(4) . .
O8 K1 O4 117.31(5) . .
O7 K1 O4 151.43(4) . .
O5 K1 O4 58.13(5) . .
O6 K1 O4 116.09(5) . .
O3 K1 O4 58.61(5) . .
O8 K1 C8 92.49(6) . .
O7 K1 C8 85.69(5) . .
O5 K1 C8 112.04(6) . .
O6 K1 C8 82.50(5) . .
O3 K1 C8 121.96(5) . .
O4 K1 C8 122.62(5) . .
O8 K1 C21 79.58(7) . .
O7 K1 C21 66.15(7) . .
O5 K1 C21 74.06(7) . .
O6 K1 C21 77.26(6) . .
O3 K1 C21 77.60(6) . .
O4 K1 C21 85.27(7) . .
C8 K1 C21 150.98(7) . .
O8 K1 Mn1 97.95(3) . .
O7 K1 Mn1 112.82(3) . .
O5 K1 Mn1 108.40(4) . .
O6 K1 Mn1 104.26(3) . .
O3 K1 Mn1 100.97(3) . .
O4 K1 Mn1 95.73(3) . .
C8 K1 Mn1 28.73(4) . .
C21 K1 Mn1 177.52(7) . .
O8 K1 H21B 74.8(5) . .
O7 K1 H21B 77.4(5) . .
O5 K1 H21B 79.0(5) . .
O6 K1 H21B 92.8(5) . .
O3 K1 H21B 61.9(5) . .
O4 K1 H21B 74.7(5) . .
C8 K1 H21B 162.4(5) . .
C21 K1 H21B 16.1(5) . .
Mn1 K1 H21B 162.8(5) . .
O8 K1 H1 78.7(4) . .
O7 K1 H1 114.1(4) . .
O5 K1 H1 125.6(4) . .
O6 K1 H1 127.0(4) . .
O3 K1 H1 78.2(4) . .
O4 K1 H1 91.3(4) . .
C8 K1 H1 45.3(4) . .
C21 K1 H1 153.5(4) . .
Mn1 K1 H1 24.4(4) . .
H21B K1 H1 139.4(6) . .
O8 K1 H21A 73.1(5) . .
O7 K1 H21A 49.7(5) . .
O5 K1 H21A 82.2(5) . .
O6 K1 H21A 68.9(5) . .
O3 K1 H21A 87.4(5) . .
O4 K1 H21A 101.8(5) . .
C8 K1 H21A 134.6(5) . .
C21 K1 H21A 16.6(5) . .
Mn1 K1 H21A 162.5(5) . .
H21B K1 H21A 30.2(6) . .
H1 K1 H21A 151.8(6) . .
O13 K2 O12 60.39(5) . .
O13 K2 O15 118.47(5) . .
O12 K2 O15 157.21(4) . .
O13 K2 O14 59.43(5) . .
O12 K2 O14 114.70(4) . .
O15 K2 O14 59.04(4) . .
O13 K2 O16 153.41(4) . .
O12 K2 O16 111.01(5) . .
O15 K2 O16 58.69(5) . .
O14 K2 O16 111.08(5) . .
O13 K2 O11 119.29(5) . .
O12 K2 O11 58.96(5) . .
O15 K2 O11 115.96(5) . .
O14 K2 O11 154.50(4) . .
O16 K2 O11 57.33(5) . .
O13 K2 C1 75.45(7) . 1_456
O12 K2 C1 72.12(7) . 1_456
O15 K2 C1 85.45(7) . 1_456
O14 K2 C1 70.69(7) . 1_456
O16 K2 C1 77.96(7) . 1_456
O11 K2 C1 84.20(7) . 1_456
O13 K2 C27 79.52(5) . .
O12 K2 C27 109.98(5) . .
O15 K2 C27 91.31(5) . .
O14 K2 C27 81.55(5) . .
O16 K2 C27 125.55(5) . .
O11 K2 C27 123.92(5) . .
C1 K2 C27 149.39(7) 1_456 .
O13 K2 C25 129.05(5) . .
O12 K2 C25 102.27(6) . .
O15 K2 C25 94.95(6) . .
O14 K2 C25 134.78(6) . .
O16 K2 C25 76.21(5) . .
O11 K2 C25 68.04(6) . .
C1 K2 C25 149.34(7) 1_456 .
C27 K2 C25 61.24(6) . .
O13 K2 Mn2 96.15(3) . .
O12 K2 Mn2 99.02(3) . .
O15 K2 Mn2 103.66(3) . .
O14 K2 Mn2 110.10(3) . .
O16 K2 Mn2 110.31(3) . .
O11 K2 Mn2 95.40(3) . .
C1 K2 Mn2 169.93(6) 1_456 .
C27 K2 Mn2 28.65(4) . .
C25 K2 Mn2 35.68(4) . .
O13 K2 H25A 135.1(5) . .
O12 K2 H25A 93.7(5) . .
O15 K2 H25A 99.4(5) . .
O14 K2 H25A 148.6(5) . .
O16 K2 H25A 67.0(5) . .
O11 K2 H25A 52.8(5) . .
C1 K2 H25A 134.4(5) 1_456 .
C27 K2 H25A 76.2(5) . .
C25 K2 H25A 15.5(5) . .
Mn2 K2 H25A 49.2(5) . .
O13 K2 H2 83.3(4) . .
O12 K2 H2 75.1(5) . .
O15 K2 H2 127.6(5) . .
O14 K2 H2 119.3(4) . .
O16 K2 H2 120.4(4) . .
O11 K2 H2 84.2(5) . .
C1 K2 H2 146.6(5) 1_456 .
C27 K2 H2 43.3(5) . .
C25 K2 H2 46.0(4) . .
Mn2 K2 H2 24.0(5) . .
H25A K2 H2 53.4(6) . .
C37 O14 C36 112.65(18) . .
C37 O14 K2 109.05(11) . .
C36 O14 K2 112.07(13) . .
C39 O15 C38 110.77(17) . .
C39 O15 K2 117.06(14) . .
C38 O15 K2 117.13(13) . .
C18 O8 C19 112.03(17) . .
C18 O8 K1 117.96(12) . .
C19 O8 K1 118.90(14) . .
C34 O13 C35 111.99(16) . .
C34 O13 K2 117.66(13) . .
C35 O13 K2 118.18(13) . .
C33 O12 C32 111.74(17) . .
C33 O12 K2 106.47(14) . .
C32 O12 K2 110.25(13) . .
C11 O4 C10 111.85(19) . .
C11 O4 K1 116.45(13) . .
C10 O4 K1 116.31(14) . .
C16 O7 C17 112.27(19) . .
C16 O7 K1 109.96(13) . .
C17 O7 K1 109.33(12) . .
C14 O6 C15 112.01(16) . .
C14 O6 K1 118.44(13) . .
C15 O6 K1 115.62(13) . .
C40 O16 C29 112.19(17) . .
C40 O16 K2 113.56(13) . .
C29 O16 K2 116.39(13) . .
C31 O11 C30 111.59(19) . .
C31 O11 K2 115.52(12) . .
C30 O11 K2 117.76(14) . .
C12 O5 C13 112.21(18) . .
C12 O5 K1 115.23(13) . .
C13 O5 K1 112.19(14) . .
C20 O3 C9 111.84(17) . .
C20 O3 K1 108.13(13) . .
C9 O3 K1 109.36(12) . .
O13 C35 C36 108.38(17) . .
O13 C35 H35A 110.0 . .
C36 C35 H35A 110.0 . .
O13 C35 H35B 110.0 . .
C36 C35 H35B 110.0 . .
H35A C35 H35B 108.4 . .
O14 C37 C38 108.2(2) . .
O14 C37 H37A 110.1 . .
C38 C37 H37A 110.1 . .
O14 C37 H37B 110.1 . .
C38 C37 H37B 110.1 . .
H37A C37 H37B 108.4 . .
C4 C5 C6 109.0(2) . .
C4 C5 Mn1 71.74(16) . .
C6 C5 Mn1 70.51(15) . .
C4 C5 H5A 124.1(13) . .
C6 C5 H5A 126.9(13) . .
Mn1 C5 H5A 124.9(14) . .
O6 C15 C16 109.19(17) . .
O6 C15 H15A 109.8 . .
C16 C15 H15A 109.8 . .
O6 C15 H15B 109.8 . .
C16 C15 H15B 109.8 . .
H15A C15 H15B 108.3 . .
O7 C16 C15 109.1(2) . .
O7 C16 H16A 109.9 . .
C15 C16 H16A 109.9 . .
O7 C16 H16B 109.9 . .
C15 C16 H16B 109.9 . .
H16A C16 H16B 108.3 . .
O14 C36 C35 108.26(19) . .
O14 C36 H36A 110.0 . .
C35 C36 H36A 110.0 . .
O14 C36 H36B 110.0 . .
C35 C36 H36B 110.0 . .
H36A C36 H36B 108.4 . .
C22 C23 C24 107.8(3) . .
C22 C23 Mn2 71.02(15) . .
C24 C23 Mn2 71.38(15) . .
C22 C23 H23A 127.3(13) . .
C24 C23 H23A 124.9(13) . .
Mn2 C23 H23A 124.2(13) . .
C3 C2 C6 107.8(2) . .
C3 C2 C1 125.4(2) . .
C6 C2 C1 126.7(2) . .
C3 C2 Mn1 70.85(13) . .
C6 C2 Mn1 70.51(13) . .
C1 C2 Mn1 126.92(19) . .
C5 C4 C3 107.2(2) . .
C5 C4 Mn1 70.18(16) . .
C3 C4 Mn1 70.24(15) . .
C5 C4 H4A 125.4(13) . .
C3 C4 H4A 127.3(13) . .
Mn1 C4 H4A 123.6(15) . .
O3 C20 C19 108.16(18) . .
O3 C20 H20A 110.1 . .
C19 C20 H20A 110.1 . .
O3 C20 H20B 110.1 . .
C19 C20 H20B 110.1 . .
H20A C20 H20B 108.4 . .
O7 C17 C18 108.9(2) . .
O7 C17 H17A 109.9 . .
C18 C17 H17A 109.9 . .
O7 C17 H17B 109.9 . .
C18 C17 H17B 109.9 . .
H17A C17 H17B 108.3 . .
C2 C6 C5 107.3(2) . .
C2 C6 Mn1 70.90(14) . .
C5 C6 Mn1 70.73(14) . .
C2 C6 H6A 127.5(12) . .
C5 C6 H6A 125.2(12) . .
Mn1 C6 H6A 124.3(14) . .
O12 C33 C34 108.56(18) . .
O12 C33 H33A 110.0 . .
C34 C33 H33A 110.0 . .
O12 C33 H33B 110.0 . .
C34 C33 H33B 110.0 . .
H33A C33 H33B 108.4 . .
O15 C38 C37 109.24(19) . .
O15 C38 H38A 109.8 . .
C37 C38 H38A 109.8 . .
O15 C38 H38B 109.8 . .
C37 C38 H38B 109.8 . .
H38A C38 H38B 108.3 . .
O13 C34 C33 109.46(18) . .
O13 C34 H34A 109.8 . .
C33 C34 H34A 109.8 . .
O13 C34 H34B 109.8 . .
C33 C34 H34B 109.8 . .
H34A C34 H34B 108.2 . .
C24 C25 C26 108.2(2) . .
C24 C25 Mn2 70.71(15) . .
C26 C25 Mn2 70.67(14) . .
C24 C25 K2 83.84(14) . .
C26 C25 K2 137.51(17) . .
Mn2 C25 K2 75.89(7) . .
C24 C25 H25A 127.7(16) . .
C26 C25 H25A 124.1(16) . .
Mn2 C25 H25A 123.4(14) . .
K2 C25 H25A 57.9(14) . .
C2 C3 C4 108.7(2) . .
C2 C3 Mn1 70.63(14) . .
C4 C3 Mn1 71.40(14) . .
C2 C3 H3A 125.9(12) . .
C4 C3 H3A 125.5(13) . .
Mn1 C3 H3A 124.1(14) . .
O8 C19 C20 108.25(18) . .
O8 C19 H19A 110.0 . .
C20 C19 H19A 110.0 . .
O8 C19 H19B 110.0 . .
C20 C19 H19B 110.0 . .
H19A C19 H19B 108.4 . .
C26 C22 C23 107.5(2) . .
C26 C22 C21 125.3(3) . .
C23 C22 C21 127.0(3) . .
C26 C22 Mn2 71.26(13) . .
C23 C22 Mn2 70.14(13) . .
C21 C22 Mn2 127.39(17) . .
O3 C9 C10 108.30(18) . .
O3 C9 H9A 110.0 . .
C10 C9 H9A 110.0 . .
O3 C9 H9B 110.0 . .
C10 C9 H9B 110.0 . .
H9A C9 H9B 108.4 . .
O6 C14 C13 109.07(17) . .
O6 C14 H14A 109.9 . .
C13 C14 H14A 109.9 . .
O6 C14 H14B 109.9 . .
C13 C14 H14B 109.9 . .
H14A C14 H14B 108.3 . .
O5 C12 C11 109.0(2) . .
O5 C12 H12A 109.9 . .
C11 C12 H12A 109.9 . .
O5 C12 H12B 109.9 . .
C11 C12 H12B 109.9 . .
H12A C12 H12B 108.3 . .
O5 C13 C14 108.21(19) . .
O5 C13 H13A 110.1 . .
C14 C13 H13A 110.1 . .
O5 C13 H13B 110.1 . .
C14 C13 H13B 110.1 . .
H13A C13 H13B 108.4 . .
O11 C30 C29 109.3(2) . .
O11 C30 H30A 109.8 . .
C29 C30 H30A 109.8 . .
O11 C30 H30B 109.8 . .
C29 C30 H30B 109.8 . .
H30A C30 H30B 108.3 . .
O4 C10 C9 108.6(2) . .
O4 C10 H10A 110.0 . .
C9 C10 H10A 110.0 . .
O4 C10 H10B 110.0 . .
C9 C10 H10B 110.0 . .
H10A C10 H10B 108.4 . .
O11 C31 C32 109.0(2) . .
O11 C31 H31A 109.9 . .
C32 C31 H31A 109.9 . .
O11 C31 H31B 109.9 . .
C32 C31 H31B 109.9 . .
H31A C31 H31B 108.3 . .
C25 C24 C23 108.3(2) . .
C25 C24 Mn2 71.39(16) . .
C23 C24 Mn2 69.80(14) . .
C25 C24 H24A 126.1(15) . .
C23 C24 H24A 125.5(15) . .
Mn2 C24 H24A 122.3(13) . .
O8 C18 C17 108.27(19) . .
O8 C18 H18A 110.0 . .
C17 C18 H18A 110.0 . .
O8 C18 H18B 110.0 . .
C17 C18 H18B 110.0 . .
H18A C18 H18B 108.4 . .
O16 C40 C39 108.98(18) . .
O16 C40 H40A 109.9 . .
C39 C40 H40A 109.9 . .
O16 C40 H40B 109.9 . .
C39 C40 H40B 109.9 . .
H40A C40 H40B 108.3 . .
O12 C32 C31 107.83(19) . .
O12 C32 H32A 110.1 . .
C31 C32 H32A 110.1 . .
O12 C32 H32B 110.1 . .
C31 C32 H32B 110.1 . .
H32A C32 H32B 108.5 . .
O4 C11 C12 109.2(2) . .
O4 C11 H11A 109.8 . .
C12 C11 H11A 109.8 . .
O4 C11 H11B 109.8 . .
C12 C11 H11B 109.8 . .
H11A C11 H11B 108.3 . .
O15 C39 C40 109.44(19) . .
O15 C39 H39A 109.8 . .
C40 C39 H39A 109.8 . .
O15 C39 H39B 109.8 . .
C40 C39 H39B 109.8 . .
H39A C39 H39B 108.2 . .
C25 C26 C22 108.1(3) . .
C25 C26 Mn2 70.95(14) . .
C22 C26 Mn2 70.16(14) . .
C25 C26 H26A 126.0(12) . .
C22 C26 H26A 125.9(12) . .
Mn2 C26 H26A 126.0(12) . .
O16 C29 C30 108.80(18) . .
O16 C29 H29A 109.9 . .
C30 C29 H29A 109.9 . .
O16 C29 H29B 109.9 . .
C30 C29 H29B 109.9 . .
H29A C29 H29B 108.3 . .
O10 C27 Mn2 177.6(2) . .
O10 C27 K2 101.26(14) . .
Mn2 C27 K2 80.81(8) . .
O2 C8 Mn1 177.6(2) . .
O2 C8 K1 97.14(14) . .
Mn1 C8 K1 85.30(9) . .
O9 C28 Mn2 177.5(2) . .
C22 C21 K1 167.5(2) . .
C22 C21 H21C 112.5(13) . .
K1 C21 H21C 78.7(13) . .
C22 C21 H21B 109.7(15) . .
K1 C21 H21B 61.8(15) . .
H21C C21 H21B 99(2) . .
C22 C21 H21A 112.2(14) . .
K1 C21 H21A 66.6(13) . .
H21C C21 H21A 109(2) . .
H21B C21 H21A 113(2) . .
O1 C7 Mn1 176.9(2) . .
C2 C1 K2 168.0(2) . 1_654
C2 C1 H1A 111.6(14) . .
K2 C1 H1A 79.5(14) 1_654 .
C2 C1 H1B 113.8(11) . .
K2 C1 H1B 65.9(11) 1_654 .
H1A C1 H1B 103(2) . .
C2 C1 H2C 108.9(13) . .
K2 C1 H2C 62.1(13) 1_654 .
H1A C1 H2C 107.4(19) . .
H1B C1 H2C 111.6(18) . .

loop_
_geom_bond_atom_site_label_1
_geom_bond_atom_site_label_2
_geom_bond_distance
_geom_bond_site_symmetry_2
Mn2 C27 1.742(2) .
Mn2 C28 1.747(2) .
Mn2 C23 2.128(3) .
Mn2 C22 2.140(2) .
Mn2 C24 2.149(3) .
Mn2 C26 2.154(2) .
Mn2 C25 2.158(3) .
Mn2 K2 3.5874(11) .
Mn2 H2 1.54(2) .
Mn1 C8 1.745(3) .
Mn1 C7 1.750(3) .
Mn1 C6 2.141(3) .
Mn1 C5 2.144(3) .
Mn1 C2 2.146(2) .
Mn1 C3 2.149(2) .
Mn1 C4 2.164(3) .
Mn1 K1 3.6186(11) .
Mn1 H1 1.565(19) .
K1 O8 2.8255(18) .
K1 O7 2.8786(16) .
K1 O5 2.8794(18) .
K1 O6 2.8933(16) .
K1 O3 2.8990(16) .
K1 O4 2.9168(18) .
K1 C8 3.316(3) .
K1 C21 3.325(3) .
K1 H21B 3.00(2) .
K1 H1 2.833(17) .
K1 H21A 3.07(2) .
K2 O13 2.7847(16) .
K2 O12 2.8634(18) .
K2 O15 2.8662(18) .
K2 O14 2.8747(17) .
K2 O16 2.8902(16) .
K2 O11 2.9225(17) .
K2 C1 3.255(3) 1_456
K2 C27 3.427(2) .
K2 C25 3.440(2) .
K2 H25A 3.04(2) .
K2 H2 2.771(19) .
O14 C37 1.421(3) .
O14 C36 1.431(3) .
O15 C39 1.427(3) .
O15 C38 1.430(3) .
O8 C18 1.428(3) .
O8 C19 1.429(2) .
O13 C34 1.419(3) .
O13 C35 1.430(3) .
O12 C33 1.429(3) .
O12 C32 1.432(3) .
O4 C11 1.428(3) .
O4 C10 1.429(3) .
O7 C16 1.424(3) .
O7 C17 1.425(3) .
O6 C14 1.420(3) .
O6 C15 1.427(3) .
O16 C40 1.418(3) .
O16 C29 1.430(3) .
O11 C31 1.424(3) .
O11 C30 1.430(3) .
O5 C12 1.427(3) .
O5 C13 1.430(3) .
O3 C20 1.426(3) .
O3 C9 1.431(3) .
C35 C36 1.492(3) .
C35 H35A 0.9900 .
C35 H35B 0.9900 .
C37 C38 1.496(3) .
C37 H37A 0.9900 .
C37 H37B 0.9900 .
C5 C4 1.405(3) .
C5 C6 1.422(3) .
C5 H5A 0.99(2) .
C15 C16 1.490(3) .
C15 H15A 0.9900 .
C15 H15B 0.9900 .
C16 H16A 0.9900 .
C16 H16B 0.9900 .
C36 H36A 0.9900 .
C36 H36B 0.9900 .
C23 C22 1.419(4) .
C23 C24 1.421(3) .
C23 H23A 0.89(2) .
C2 C3 1.416(3) .
C2 C6 1.417(3) .
C2 C1 1.503(3) .
C4 C3 1.417(3) .
C4 H4A 0.94(2) .
C20 C19 1.486(3) .
C20 H20A 0.9900 .
C20 H20B 0.9900 .
C17 C18 1.499(3) .
C17 H17A 0.9900 .
C17 H17B 0.9900 .
C6 H6A 0.97(2) .
C33 C34 1.495(3) .
C33 H33A 0.9900 .
C33 H33B 0.9900 .
C38 H38A 0.9900 .
C38 H38B 0.9900 .
C34 H34A 0.9900 .
C34 H34B 0.9900 .
C25 C24 1.398(4) .
C25 C26 1.417(3) .
C25 H25A 0.96(2) .
C3 H3A 0.906(19) .
C19 H19A 0.9900 .
C19 H19B 0.9900 .
C22 C26 1.419(4) .
C22 C21 1.497(3) .
C9 C10 1.490(4) .
C9 H9A 0.9900 .
C9 H9B 0.9900 .
C14 C13 1.495(3) .
C14 H14A 0.9900 .
C14 H14B 0.9900 .
C12 C11 1.490(3) .
C12 H12A 0.9900 .
C12 H12B 0.9900 .
C13 H13A 0.9900 .
C13 H13B 0.9900 .
C30 C29 1.483(4) .
C30 H30A 0.9900 .
C30 H30B 0.9900 .
C10 H10A 0.9900 .
C10 H10B 0.9900 .
C31 C32 1.503(3) .
C31 H31A 0.9900 .
C31 H31B 0.9900 .
C24 H24A 0.98(2) .
C18 H18A 0.9900 .
C18 H18B 0.9900 .
C40 C39 1.493(3) .
C40 H40A 0.9900 .
C40 H40B 0.9900 .
C32 H32A 0.9900 .
C32 H32B 0.9900 .
C11 H11A 0.9900 .
C11 H11B 0.9900 .
C39 H39A 0.9900 .
C39 H39B 0.9900 .
C26 H26A 1.00(2) .
C29 H29A 0.9900 .
C29 H29B 0.9900 .
O9 C28 1.183(3) .
O10 C27 1.184(3) .
O2 C8 1.182(3) .
C21 H21C 1.05(3) .
C21 H21B 0.94(2) .
C21 H21A 0.95(3) .
C7 O1 1.179(3) .
C1 K2 3.255(3) 1_654
C1 H1A 0.92(2) .
C1 H1B 1.01(3) .
C1 H2C 1.04(2) .

loop_
_geom_torsion_atom_site_label_1
_geom_torsion_atom_site_label_2
_geom_torsion_atom_site_label_3
_geom_torsion_atom_site_label_4
_geom_torsion
_geom_torsion_site_symmetry_1
_geom_torsion_site_symmetry_4
C8 Mn1 K1 O8 80.59(10) . .
C7 Mn1 K1 O8 9.82(10) . .
C6 Mn1 K1 O8 173.33(8) . .
C5 Mn1 K1 O8 -175.91(7) . .
C2 Mn1 K1 O8 -145.00(10) . .
C3 Mn1 K1 O8 -117.39(8) . .
C4 Mn1 K1 O8 -137.14(8) . .
C8 Mn1 K1 O7 20.41(9) . .
C7 Mn1 K1 O7 -50.36(10) . .
C6 Mn1 K1 O7 113.15(8) . .
C5 Mn1 K1 O7 123.91(8) . .
C2 Mn1 K1 O7 154.81(10) . .
C3 Mn1 K1 O7 -177.57(8) . .
C4 Mn1 K1 O7 162.68(8) . .
C8 Mn1 K1 O5 -102.47(10) . .
C7 Mn1 K1 O5 -173.24(10) . .
C6 Mn1 K1 O5 -9.74(8) . .
C5 Mn1 K1 O5 1.03(7) . .
C2 Mn1 K1 O5 31.93(10) . .
C3 Mn1 K1 O5 59.54(8) . .
C4 Mn1 K1 O5 39.79(8) . .
C8 Mn1 K1 O6 -41.96(10) . .
C7 Mn1 K1 O6 -112.73(10) . .
C6 Mn1 K1 O6 50.77(9) . .
C5 Mn1 K1 O6 61.54(8) . .
C2 Mn1 K1 O6 92.44(10) . .
C3 Mn1 K1 O6 120.06(8) . .
C4 Mn1 K1 O6 100.31(8) . .
C8 Mn1 K1 O3 140.17(10) . .
C7 Mn1 K1 O3 69.40(10) . .
C6 Mn1 K1 O3 -127.10(8) . .
C5 Mn1 K1 O3 -116.33(8) . .
C2 Mn1 K1 O3 -85.43(10) . .
C3 Mn1 K1 O3 -57.81(8) . .
C4 Mn1 K1 O3 -77.56(8) . .
C8 Mn1 K1 O4 -160.75(9) . .
C7 Mn1 K1 O4 128.48(10) . .
C6 Mn1 K1 O4 -68.02(8) . .
C5 Mn1 K1 O4 -57.25(7) . .
C2 Mn1 K1 O4 -26.35(10) . .
C3 Mn1 K1 O4 1.27(8) . .
C4 Mn1 K1 O4 -18.48(8) . .
C7 Mn1 K1 C8 -70.77(13) . .
C6 Mn1 K1 C8 92.73(12) . .
C5 Mn1 K1 C8 103.50(11) . .
C2 Mn1 K1 C8 134.40(13) . .
C3 Mn1 K1 C8 162.02(11) . .
C4 Mn1 K1 C8 142.27(11) . .
C8 Mn1 K1 C21 85.5(14) . .
C7 Mn1 K1 C21 14.8(14) . .
C6 Mn1 K1 C21 178.3(14) . .
C5 Mn1 K1 C21 -171.0(14) . .
C2 Mn1 K1 C21 -140.1(14) . .
C3 Mn1 K1 C21 -112.5(14) . .
C4 Mn1 K1 C21 -132.2(14) . .
C27 Mn2 K2 O13 -54.62(9) . .
C28 Mn2 K2 O13 19.01(11) . .
C23 Mn2 K2 O13 -149.75(9) . .
C22 Mn2 K2 O13 172.60(11) . .
C24 Mn2 K2 O13 -160.40(9) . .
C26 Mn2 K2 O13 142.82(9) . .
C25 Mn2 K2 O13 159.42(10) . .
C27 Mn2 K2 O12 -115.54(9) . .
C28 Mn2 K2 O12 -41.91(11) . .
C23 Mn2 K2 O12 149.33(9) . .
C22 Mn2 K2 O12 111.68(11) . .
C24 Mn2 K2 O12 138.68(9) . .
C26 Mn2 K2 O12 81.90(9) . .
C25 Mn2 K2 O12 98.51(9) . .
C27 Mn2 K2 O15 66.69(9) . .
C28 Mn2 K2 O15 140.32(11) . .
C23 Mn2 K2 O15 -28.44(9) . .
C22 Mn2 K2 O15 -66.09(11) . .
C24 Mn2 K2 O15 -39.09(9) . .
C26 Mn2 K2 O15 -95.87(9) . .
C25 Mn2 K2 O15 -79.26(10) . .
C27 Mn2 K2 O14 5.04(9) . .
C28 Mn2 K2 O14 78.67(11) . .
C23 Mn2 K2 O14 -90.10(9) . .
C22 Mn2 K2 O14 -127.74(11) . .
C24 Mn2 K2 O14 -100.75(9) . .
C26 Mn2 K2 O14 -157.53(9) . .
C25 Mn2 K2 O14 -140.92(10) . .
C27 Mn2 K2 O16 127.99(9) . .
C28 Mn2 K2 O16 -158.39(11) . .
C23 Mn2 K2 O16 32.85(9) . .
C22 Mn2 K2 O16 -4.80(11) . .
C24 Mn2 K2 O16 22.20(9) . .
C26 Mn2 K2 O16 -34.58(9) . .
C25 Mn2 K2 O16 -17.97(10) . .
C27 Mn2 K2 O11 -174.91(9) . .
C28 Mn2 K2 O11 -101.28(11) . .
C23 Mn2 K2 O11 89.95(9) . .
C22 Mn2 K2 O11 52.31(11) . .
C24 Mn2 K2 O11 79.30(9) . .
C26 Mn2 K2 O11 22.52(9) . .
C25 Mn2 K2 O11 39.13(9) . .
C27 Mn2 K2 C1 -87.7(4) . 1_456
C28 Mn2 K2 C1 -14.0(4) . 1_456
C23 Mn2 K2 C1 177.2(4) . 1_456
C22 Mn2 K2 C1 139.6(4) . 1_456
C24 Mn2 K2 C1 166.5(4) . 1_456
C26 Mn2 K2 C1 109.8(4) . 1_456
C25 Mn2 K2 C1 126.4(4) . 1_456
C28 Mn2 K2 C27 73.63(13) . .
C23 Mn2 K2 C27 -95.13(12) . .
C22 Mn2 K2 C27 -132.78(13) . .
C24 Mn2 K2 C27 -105.79(11) . .
C26 Mn2 K2 C27 -162.57(11) . .
C25 Mn2 K2 C27 -145.96(12) . .
C27 Mn2 K2 C25 145.96(12) . .
C28 Mn2 K2 C25 -140.42(14) . .
C23 Mn2 K2 C25 50.82(12) . .
C22 Mn2 K2 C25 13.17(14) . .
C24 Mn2 K2 C25 40.17(11) . .
C26 Mn2 K2 C25 -16.61(12) . .
O13 K2 O14 C37 147.91(14) . .
O12 K2 O14 C37 173.32(13) . .
O15 K2 O14 C37 -31.52(13) . .
O16 K2 O14 C37 -59.80(14) . .
O11 K2 O14 C37 -117.41(15) . .
C1 K2 O14 C37 -127.96(15) 1_456 .
C27 K2 O14 C37 65.14(14) . .
C25 K2 O14 C37 31.50(16) . .
Mn2 K2 O14 C37 62.70(13) . .
O13 K2 O14 C36 22.49(12) . .
O12 K2 O14 C36 47.90(14) . .
O15 K2 O14 C36 -156.94(14) . .
O16 K2 O14 C36 174.79(12) . .
O11 K2 O14 C36 117.17(15) . .
C1 K2 O14 C36 106.62(14) 1_456 .
C27 K2 O14 C36 -60.28(13) . .
C25 K2 O14 C36 -93.92(14) . .
Mn2 K2 O14 C36 -62.72(13) . .
O13 K2 O15 C39 -137.87(12) . .
O12 K2 O15 C39 -57.09(18) . .
O14 K2 O15 C39 -137.32(14) . .
O16 K2 O15 C39 11.53(12) . .
O11 K2 O15 C39 14.15(14) . .
C1 K2 O15 C39 -67.14(14) 1_456 .
C27 K2 O15 C39 143.35(13) . .
C25 K2 O15 C39 82.10(13) . .
Mn2 K2 O15 C39 117.21(12) . .
O13 K2 O15 C38 -2.70(15) . .
O12 K2 O15 C38 78.08(18) . .
O14 K2 O15 C38 -2.15(13) . .
O16 K2 O15 C38 146.70(14) . .
O11 K2 O15 C38 149.32(13) . .
C1 K2 O15 C38 68.04(14) 1_456 .
C27 K2 O15 C38 -81.48(14) . .
C25 K2 O15 C38 -142.73(14) . .
Mn2 K2 O15 C38 -107.61(13) . .
O7 K1 O8 C18 -6.17(14) . .
O5 K1 O8 C18 68.51(19) . .
O6 K1 O8 C18 -6.88(16) . .
O3 K1 O8 C18 143.92(15) . .
O4 K1 O8 C18 141.28(14) . .
C8 K1 O8 C18 -89.69(15) . .
C21 K1 O8 C18 62.19(15) . .
Mn1 K1 O8 C18 -118.02(14) . .
O7 K1 O8 C19 -147.27(14) . .
O5 K1 O8 C19 -72.59(16) . .
O6 K1 O8 C19 -147.97(12) . .
O3 K1 O8 C19 2.82(12) . .
O4 K1 O8 C19 0.18(14) . .
C8 K1 O8 C19 129.21(13) . .
C21 K1 O8 C19 -78.90(14) . .
Mn1 K1 O8 C19 100.88(13) . .
O12 K2 O13 C34 -1.53(13) . .
O15 K2 O13 C34 152.38(13) . .
O14 K2 O13 C34 151.83(15) . .
O16 K2 O13 C34 76.11(18) . .
O11 K2 O13 C34 1.30(15) . .
C1 K2 O13 C34 75.92(15) 1_456 .
C27 K2 O13 C34 -121.86(14) . .
C25 K2 O13 C34 -83.13(16) . .
Mn2 K2 O13 C34 -98.43(14) . .
O12 K2 O13 C35 -141.01(15) . .
O15 K2 O13 C35 12.90(16) . .
O14 K2 O13 C35 12.35(13) . .
O16 K2 O13 C35 -63.4(2) . .
O11 K2 O13 C35 -138.18(14) . .
C1 K2 O13 C35 -63.56(15) 1_456 .
C27 K2 O13 C35 98.66(15) . .
C25 K2 O13 C35 137.39(15) . .
Mn2 K2 O13 C35 122.09(14) . .
O13 K2 O12 C33 -31.43(11) . .
O15 K2 O12 C33 -125.05(14) . .
O14 K2 O12 C33 -56.58(12) . .
O16 K2 O12 C33 176.50(11) . .
O11 K2 O12 C33 151.46(12) . .
C1 K2 O12 C33 -114.52(13) 1_456 .
C27 K2 O12 C33 33.15(12) . .
C25 K2 O12 C33 96.74(12) . .
Mn2 K2 O12 C33 60.56(11) . .
O13 K2 O12 C32 -152.81(14) . .
O15 K2 O12 C32 113.57(15) . .
O14 K2 O12 C32 -177.96(13) . .
O16 K2 O12 C32 55.12(14) . .
O11 K2 O12 C32 30.07(13) . .
C1 K2 O12 C32 124.10(15) 1_456 .
C27 K2 O12 C32 -88.23(14) . .
C25 K2 O12 C32 -24.64(14) . .
Mn2 K2 O12 C32 -60.83(13) . .
O8 K1 O4 C11 -137.47(14) . .
O7 K1 O4 C11 -61.74(18) . .
O5 K1 O4 C11 12.38(14) . .
O6 K1 O4 C11 11.56(15) . .
O3 K1 O4 C11 -140.12(15) . .
C8 K1 O4 C11 109.66(15) . .
C21 K1 O4 C11 -61.77(15) . .
Mn1 K1 O4 C11 120.51(14) . .
O8 K1 O4 C10 -2.25(14) . .
O7 K1 O4 C10 73.49(17) . .
O5 K1 O4 C10 147.60(14) . .
O6 K1 O4 C10 146.78(13) . .
O3 K1 O4 C10 -4.90(13) . .
C8 K1 O4 C10 -115.12(14) . .
C21 K1 O4 C10 73.45(14) . .
Mn1 K1 O4 C10 -104.27(13) . .
O8 K1 O7 C16 -151.70(14) . .
O5 K1 O7 C16 55.70(14) . .
O6 K1 O7 C16 27.58(12) . .
O3 K1 O7 C16 -179.08(13) . .
O4 K1 O7 C16 116.49(15) . .
C8 K1 O7 C16 -56.25(13) . .
C21 K1 O7 C16 116.53(15) . .
Mn1 K1 O7 C16 -65.93(13) . .
O8 K1 O7 C17 -28.01(13) . .
O5 K1 O7 C17 179.38(13) . .
O6 K1 O7 C17 151.27(15) . .
O3 K1 O7 C17 -55.40(14) . .
O4 K1 O7 C17 -119.82(15) . .
C8 K1 O7 C17 67.44(14) . .
C21 K1 O7 C17 -119.78(15) . .
Mn1 K1 O7 C17 57.76(14) . .
O8 K1 O6 C14 144.58(13) . .
O7 K1 O6 C14 143.87(15) . .
O5 K1 O6 C14 -4.78(13) . .
O3 K1 O6 C14 67.31(19) . .
O4 K1 O6 C14 -3.96(15) . .
C8 K1 O6 C14 -126.71(15) . .
C21 K1 O6 C14 74.22(16) . .
Mn1 K1 O6 C14 -107.79(14) . .
O8 K1 O6 C15 7.48(15) . .
O7 K1 O6 C15 6.77(13) . .
O5 K1 O6 C15 -141.88(15) . .
O3 K1 O6 C15 -69.8(2) . .
O4 K1 O6 C15 -141.05(14) . .
C8 K1 O6 C15 96.20(15) . .
C21 K1 O6 C15 -62.87(15) . .
Mn1 K1 O6 C15 115.11(14) . .
O13 K2 O16 C40 114.47(16) . .
O12 K2 O16 C40 179.94(12) . .
O15 K2 O16 C40 22.67(12) . .
O14 K2 O16 C40 51.05(14) . .
O11 K2 O16 C40 -154.54(14) . .
C1 K2 O16 C40 114.66(14) 1_456 .
C27 K2 O16 C40 -43.65(15) . .
C25 K2 O16 C40 -82.00(14) . .
Mn2 K2 O16 C40 -71.32(13) . .
O13 K2 O16 C29 -112.97(16) . .
O12 K2 O16 C29 -47.50(15) . .
O15 K2 O16 C29 155.23(15) . .
O14 K2 O16 C29 -176.38(14) . .
O11 K2 O16 C29 -21.98(14) . .
C1 K2 O16 C29 -112.78(15) 1_456 .
C27 K2 O16 C29 88.92(16) . .
C25 K2 O16 C29 50.56(15) . .
Mn2 K2 O16 C29 61.24(15) . .
O13 K2 O11 C31 1.94(15) . .
O12 K2 O11 C31 4.82(13) . .
O15 K2 O11 C31 -149.84(13) . .
O14 K2 O11 C31 -77.78(18) . .
O16 K2 O11 C31 -147.18(15) . .
C1 K2 O11 C31 -67.78(15) 1_456 .
C27 K2 O11 C31 99.17(14) . .
C25 K2 O11 C31 125.50(15) . .
Mn2 K2 O11 C31 102.11(14) . .
O13 K2 O11 C30 137.36(13) . .
O12 K2 O11 C30 140.23(15) . .
O15 K2 O11 C30 -14.42(14) . .
O14 K2 O11 C30 57.63(19) . .
O16 K2 O11 C30 -11.77(13) . .
C1 K2 O11 C30 67.63(15) 1_456 .
C27 K2 O11 C30 -125.41(14) . .
C25 K2 O11 C30 -99.09(14) . .
Mn2 K2 O11 C30 -122.48(13) . .
O8 K1 O5 C12 109.84(15) . .
O7 K1 O5 C12 172.45(14) . .
O6 K1 O5 C12 -158.97(15) . .
O3 K1 O5 C12 46.98(15) . .
O4 K1 O5 C12 21.90(13) . .
C8 K1 O5 C12 -93.77(15) . .
C21 K1 O5 C12 116.29(15) . .
Mn1 K1 O5 C12 -63.35(14) . .
O8 K1 O5 C13 -120.12(14) . .
O7 K1 O5 C13 -57.50(13) . .
O6 K1 O5 C13 -28.93(11) . .
O3 K1 O5 C13 177.02(11) . .
O4 K1 O5 C13 151.94(13) . .
C8 K1 O5 C13 36.28(13) . .
C21 K1 O5 C13 -113.66(13) . .
Mn1 K1 O5 C13 66.69(12) . .
O8 K1 O3 C20 30.96(12) . .
O7 K1 O3 C20 58.58(13) . .
O5 K1 O3 C20 -176.73(12) . .
O6 K1 O3 C20 123.10(15) . .
O4 K1 O3 C20 -151.78(13) . .
C8 K1 O3 C20 -40.46(14) . .
C21 K1 O3 C20 116.19(14) . .
Mn1 K1 O3 C20 -61.74(12) . .
O8 K1 O3 C9 152.98(15) . .
O7 K1 O3 C9 -179.41(13) . .
O5 K1 O3 C9 -54.72(14) . .
O6 K1 O3 C9 -114.89(16) . .
O4 K1 O3 C9 -29.77(13) . .
C8 K1 O3 C9 81.55(15) . .
C21 K1 O3 C9 -121.80(16) . .
Mn1 K1 O3 C9 60.27(14) . .
C34 O13 C35 C36 173.96(18) . .
K2 O13 C35 C36 -44.4(2) . .
C36 O14 C37 C38 -171.02(16) . .
K2 O14 C37 C38 63.89(18) . .
C8 Mn1 C5 C4 140.37(14) . .
C7 Mn1 C5 C4 -113.9(2) . .
C6 Mn1 C5 C4 -118.76(19) . .
C2 Mn1 C5 C4 -80.73(14) . .
C3 Mn1 C5 C4 -37.75(13) . .
K1 Mn1 C5 C4 76.70(13) . .
C8 Mn1 C5 C6 -100.87(14) . .
C7 Mn1 C5 C6 4.9(3) . .
C2 Mn1 C5 C6 38.03(13) . .
C3 Mn1 C5 C6 81.01(14) . .
C4 Mn1 C5 C6 118.76(19) . .
K1 Mn1 C5 C6 -164.54(13) . .
C14 O6 C15 C16 -178.78(19) . .
K1 O6 C15 C16 -39.0(2) . .
C17 O7 C16 C15 177.08(17) . .
K1 O7 C16 C15 -60.96(18) . .
O6 C15 C16 O7 68.4(2) . .
C37 O14 C36 C35 -177.61(17) . .
K2 O14 C36 C35 -54.19(18) . .
O13 C35 C36 O14 65.5(2) . .
C27 Mn2 C23 C22 153.43(15) . .
C28 Mn2 C23 C22 56.24(19) . .
C24 Mn2 C23 C22 -117.2(2) . .
C26 Mn2 C23 C22 -37.77(14) . .
C25 Mn2 C23 C22 -80.47(16) . .
K2 Mn2 C23 C22 -133.49(13) . .
C27 Mn2 C23 C24 -89.38(17) . .
C28 Mn2 C23 C24 173.43(16) . .
C22 Mn2 C23 C24 117.2(2) . .
C26 Mn2 C23 C24 79.42(17) . .
C25 Mn2 C23 C24 36.72(15) . .
K2 Mn2 C23 C24 -16.30(17) . .
C8 Mn1 C2 C3 152.40(17) . .
C7 Mn1 C2 C3 -114.33(16) . .
C6 Mn1 C2 C3 117.8(2) . .
C5 Mn1 C2 C3 79.57(16) . .
C4 Mn1 C2 C3 37.19(15) . .
K1 Mn1 C2 C3 45.54(18) . .
C8 Mn1 C2 C6 34.6(2) . .
C7 Mn1 C2 C6 127.91(16) . .
C5 Mn1 C2 C6 -38.20(15) . .
C3 Mn1 C2 C6 -117.8(2) . .
C4 Mn1 C2 C6 -80.58(16) . .
K1 Mn1 C2 C6 -72.22(17) . .
C8 Mn1 C2 C1 -87.2(3) . .
C7 Mn1 C2 C1 6.1(2) . .
C6 Mn1 C2 C1 -121.8(3) . .
C5 Mn1 C2 C1 -160.0(2) . .
C3 Mn1 C2 C1 120.4(3) . .
C4 Mn1 C2 C1 157.6(2) . .
K1 Mn1 C2 C1 165.93(18) . .
C6 C5 C4 C3 -0.2(3) . .
Mn1 C5 C4 C3 60.79(19) . .
C6 C5 C4 Mn1 -60.95(18) . .
C8 Mn1 C4 C5 -50.67(18) . .
C7 Mn1 C4 C5 135.98(18) . .
C6 Mn1 C4 C5 37.39(13) . .
C2 Mn1 C4 C5 80.31(15) . .
C3 Mn1 C4 C5 117.6(2) . .
K1 Mn1 C4 C5 -93.83(13) . .
C8 Mn1 C4 C3 -168.31(15) . .
C7 Mn1 C4 C3 18.3(3) . .
C6 Mn1 C4 C3 -80.24(15) . .
C5 Mn1 C4 C3 -117.6(2) . .
C2 Mn1 C4 C3 -37.33(14) . .
K1 Mn1 C4 C3 148.54(15) . .
C9 O3 C20 C19 175.84(18) . .
K1 O3 C20 C19 -63.69(19) . .
C16 O7 C17 C18 -177.08(16) . .
K1 O7 C17 C18 60.61(18) . .
C3 C2 C6 C5 0.3(3) . .
C1 C2 C6 C5 -176.2(3) . .
Mn1 C2 C6 C5 61.72(17) . .
C3 C2 C6 Mn1 -61.39(18) . .
C1 C2 C6 Mn1 122.1(3) . .
C4 C5 C6 C2 -0.1(3) . .
Mn1 C5 C6 C2 -61.83(18) . .
C4 C5 C6 Mn1 61.72(19) . .
C8 Mn1 C6 C2 -156.59(15) . .
C7 Mn1 C6 C2 -60.61(17) . .
C5 Mn1 C6 C2 117.0(2) . .
C3 Mn1 C6 C2 37.62(14) . .
C4 Mn1 C6 C2 80.29(15) . .
K1 Mn1 C6 C2 134.09(13) . .
C8 Mn1 C6 C5 86.38(15) . .
C7 Mn1 C6 C5 -177.65(14) . .
C2 Mn1 C6 C5 -117.0(2) . .
C3 Mn1 C6 C5 -79.41(15) . .
C4 Mn1 C6 C5 -36.74(13) . .
K1 Mn1 C6 C5 17.05(15) . .
C32 O12 C33 C34 -176.26(19) . .
K2 O12 C33 C34 63.31(19) . .
C39 O15 C38 C37 171.68(19) . .
K2 O15 C38 C37 33.9(2) . .
O14 C37 C38 O15 -66.4(2) . .
C35 O13 C34 C33 175.21(17) . .
K2 O13 C34 C33 33.4(2) . .
O12 C33 C34 O13 -67.0(2) . .
C27 Mn2 C25 C24 46.85(19) . .
C28 Mn2 C25 C24 -142.76(17) . .
C23 Mn2 C25 C24 -37.61(14) . .
C22 Mn2 C25 C24 -80.84(16) . .
C26 Mn2 C25 C24 -118.3(2) . .
K2 Mn2 C25 C24 88.33(14) . .
C27 Mn2 C25 C26 165.15(16) . .
C28 Mn2 C25 C26 -24.5(3) . .
C23 Mn2 C25 C26 80.70(17) . .
C22 Mn2 C25 C26 37.46(16) . .
C24 Mn2 C25 C26 118.3(2) . .
K2 Mn2 C25 C26 -153.37(18) . .
C27 Mn2 C25 K2 -41.48(13) . .
C28 Mn2 C25 K2 128.92(14) . .
C23 Mn2 C25 K2 -125.93(10) . .
C22 Mn2 C25 K2 -169.16(11) . .
C24 Mn2 C25 K2 -88.33(14) . .
C26 Mn2 C25 K2 153.37(18) . .
O13 K2 C25 C24 -98.35(16) . .
O12 K2 C25 C24 -160.02(14) . .
O15 K2 C25 C24 35.00(15) . .
O14 K2 C25 C24 -15.10(18) . .
O16 K2 C25 C24 91.05(15) . .
O11 K2 C25 C24 151.03(16) . .
C1 K2 C25 C24 124.41(18) 1_456 .
C27 K2 C25 C24 -53.78(15) . .
Mn2 K2 C25 C24 -71.61(15) . .
O13 K2 C25 C26 12.0(3) . .
O12 K2 C25 C26 -49.6(3) . .
O15 K2 C25 C26 145.4(3) . .
O14 K2 C25 C26 95.3(3) . .
O16 K2 C25 C26 -158.6(3) . .
O11 K2 C25 C26 -98.6(3) . .
C1 K2 C25 C26 -125.2(3) 1_456 .
C27 K2 C25 C26 56.6(3) . .
Mn2 K2 C25 C26 38.8(2) . .
O13 K2 C25 Mn2 -26.74(12) . .
O12 K2 C25 Mn2 -88.40(8) . .
O15 K2 C25 Mn2 106.61(8) . .
O14 K2 C25 Mn2 56.51(11) . .
O16 K2 C25 Mn2 162.67(9) . .
O11 K2 C25 Mn2 -137.36(9) . .
C1 K2 C25 Mn2 -163.98(12) 1_456 .
C27 K2 C25 Mn2 17.83(7) . .
C6 C2 C3 C4 -0.4(3) . .
C1 C2 C3 C4 176.2(2) . .
Mn1 C2 C3 C4 -61.61(18) . .
C6 C2 C3 Mn1 61.16(17) . .
C1 C2 C3 Mn1 -122.2(3) . .
C5 C4 C3 C2 0.4(3) . .
Mn1 C4 C3 C2 61.12(18) . .
C5 C4 C3 Mn1 -60.75(19) . .
C8 Mn1 C3 C2 -86.9(3) . .
C7 Mn1 C3 C2 72.54(17) . .
C6 Mn1 C3 C2 -37.70(14) . .
C5 Mn1 C3 C2 -80.96(16) . .
C4 Mn1 C3 C2 -118.4(2) . .
K1 Mn1 C3 C2 -149.88(13) . .
C8 Mn1 C3 C4 31.6(4) . .
C7 Mn1 C3 C4 -169.03(15) . .
C6 Mn1 C3 C4 80.72(16) . .
C5 Mn1 C3 C4 37.47(14) . .
C2 Mn1 C3 C4 118.4(2) . .
K1 Mn1 C3 C4 -31.46(15) . .
C18 O8 C19 C20 -178.14(19) . .
K1 O8 C19 C20 -34.9(2) . .
O3 C20 C19 O8 66.9(2) . .
C24 C23 C22 C26 -0.5(3) . .
Mn2 C23 C22 C26 61.80(16) . .
C24 C23 C22 C21 175.3(2) . .
Mn2 C23 C22 C21 -122.4(2) . .
C24 C23 C22 Mn2 -62.29(16) . .
C27 Mn2 C22 C26 -155.35(16) . .
C28 Mn2 C22 C26 109.37(17) . .
C23 Mn2 C22 C26 -117.5(2) . .
C24 Mn2 C22 C26 -79.39(17) . .
C25 Mn2 C22 C26 -37.27(16) . .
K2 Mn2 C22 C26 -50.84(18) . .
C27 Mn2 C22 C23 -37.9(2) . .
C28 Mn2 C22 C23 -133.17(17) . .
C24 Mn2 C22 C23 38.07(16) . .
C26 Mn2 C22 C23 117.5(2) . .
C25 Mn2 C22 C23 80.19(17) . .
K2 Mn2 C22 C23 66.61(18) . .
C27 Mn2 C22 C21 84.1(3) . .
C28 Mn2 C22 C21 -11.2(3) . .
C23 Mn2 C22 C21 121.9(3) . .
C24 Mn2 C22 C21 160.0(3) . .
C26 Mn2 C22 C21 -120.6(3) . .
C25 Mn2 C22 C21 -157.9(3) . .
K2 Mn2 C22 C21 -171.4(2) . .
C20 O3 C9 C10 -176.45(19) . .
K1 O3 C9 C10 63.8(2) . .
C15 O6 C14 C13 174.44(17) . .
K1 O6 C14 C13 35.9(2) . .
C13 O5 C12 C11 176.42(18) . .
K1 O5 C12 C11 -53.5(2) . .
C12 O5 C13 C14 -167.94(19) . .
K1 O5 C13 C14 60.48(19) . .
O6 C14 C13 O5 -63.8(2) . .
C31 O11 C30 C29 179.47(18) . .
K2 O11 C30 C29 42.4(2) . .
C11 O4 C10 C9 174.79(18) . .
K1 O4 C10 C9 37.6(2) . .
O3 C9 C10 O4 -69.0(2) . .
C30 O11 C31 C32 -175.47(17) . .
K2 O11 C31 C32 -37.4(2) . .
C26 C25 C24 C23 -0.7(3) . .
Mn2 C25 C24 C23 60.30(16) . .
K2 C25 C24 C23 137.47(17) . .
C26 C25 C24 Mn2 -61.02(17) . .
K2 C25 C24 Mn2 77.17(5) . .
C22 C23 C24 C25 0.7(3) . .
Mn2 C23 C24 C25 -61.30(18) . .
C22 C23 C24 Mn2 62.05(16) . .
C27 Mn2 C24 C25 -144.03(15) . .
C28 Mn2 C24 C25 103.6(3) . .
C23 Mn2 C24 C25 118.5(2) . .
C22 Mn2 C24 C25 80.44(16) . .
C26 Mn2 C24 C25 37.45(14) . .
K2 Mn2 C24 C25 -77.60(14) . .
C27 Mn2 C24 C23 97.42(17) . .
C28 Mn2 C24 C23 -15.0(4) . .
C22 Mn2 C24 C23 -38.10(16) . .
C26 Mn2 C24 C23 -81.09(17) . .
C25 Mn2 C24 C23 -118.5(2) . .
K2 Mn2 C24 C23 163.86(17) . .
C19 O8 C18 C17 -178.53(19) . .
K1 O8 C18 C17 37.9(2) . .
O7 C17 C18 O8 -66.8(2) . .
C29 O16 C40 C39 171.44(17) . .
K2 O16 C40 C39 -54.0(2) . .
C33 O12 C32 C31 178.3(2) . .
K2 O12 C32 C31 -63.6(2) . .
O11 C31 C32 O12 68.4(2) . .
C10 O4 C11 C12 179.32(17) . .
K1 O4 C11 C12 -43.5(2) . .
O5 C12 C11 O4 64.2(2) . .
C38 O15 C39 C40 179.36(19) . .
K2 O15 C39 C40 -42.8(2) . .
O16 C40 C39 O15 64.6(2) . .
C24 C25 C26 C22 0.4(3) . .
Mn2 C25 C26 C22 -60.63(16) . .
K2 C25 C26 C22 -100.7(3) . .
C24 C25 C26 Mn2 61.04(17) . .
K2 C25 C26 Mn2 -40.1(2) . .
C23 C22 C26 C25 0.1(3) . .
C21 C22 C26 C25 -175.8(2) . .
Mn2 C22 C26 C25 61.13(16) . .
C23 C22 C26 Mn2 -61.08(16) . .
C21 C22 C26 Mn2 123.1(2) . .
C27 Mn2 C26 C25 -41.8(4) . .
C28 Mn2 C26 C25 164.53(17) . .
C23 Mn2 C26 C25 -80.24(18) . .
C22 Mn2 C26 C25 -118.3(2) . .
C24 Mn2 C26 C25 -36.98(16) . .
K2 Mn2 C26 C25 25.35(17) . .
C27 Mn2 C26 C22 76.5(3) . .
C28 Mn2 C26 C22 -77.21(17) . .
C23 Mn2 C26 C22 38.02(15) . .
C24 Mn2 C26 C22 81.28(17) . .
C25 Mn2 C26 C22 118.3(2) . .
K2 Mn2 C26 C22 143.61(13) . .
C40 O16 C29 C30 -173.90(18) . .
K2 O16 C29 C30 52.9(2) . .
O11 C30 C29 O16 -62.0(2) . .
C28 Mn2 C27 O10 77(5) . .
C23 Mn2 C27 O10 -43(5) . .
C22 Mn2 C27 O10 -20(5) . .
C24 Mn2 C27 O10 -82(5) . .
C26 Mn2 C27 O10 -78(5) . .
C25 Mn2 C27 O10 -109(5) . .
K2 Mn2 C27 O10 -150(5) . .
C28 Mn2 C27 K2 -133.26(8) . .
C23 Mn2 C27 K2 106.99(8) . .
C22 Mn2 C27 K2 130.10(11) . .
C24 Mn2 C27 K2 67.70(8) . .
C26 Mn2 C27 K2 72.1(3) . .
C25 Mn2 C27 K2 40.79(13) . .
O13 K2 C27 O10 -56.73(15) . .
O12 K2 C27 O10 -109.72(15) . .
O15 K2 C27 O10 62.00(15) . .
O14 K2 C27 O10 3.57(15) . .
O16 K2 C27 O10 113.50(15) . .
O11 K2 C27 O10 -175.10(13) . .
C1 K2 C27 O10 -21.3(2) 1_456 .
C25 K2 C27 O10 156.92(17) . .
Mn2 K2 C27 O10 178.8(2) . .
O13 K2 C27 Mn2 124.48(9) . .
O12 K2 C27 Mn2 71.48(8) . .
O15 K2 C27 Mn2 -116.79(8) . .
O14 K2 C27 Mn2 -175.22(8) . .
O16 K2 C27 Mn2 -65.29(10) . .
O11 K2 C27 Mn2 6.11(10) . .
C1 K2 C27 Mn2 159.94(12) 1_456 .
C25 K2 C27 Mn2 -21.87(8) . .
C7 Mn1 C8 O2 -51(5) . .
C6 Mn1 C8 O2 65(5) . .
C5 Mn1 C8 O2 104(5) . .
C2 Mn1 C8 O2 43(5) . .
C3 Mn1 C8 O2 109(5) . .
C4 Mn1 C8 O2 132(5) . .
K1 Mn1 C8 O2 178(100) . .
C7 Mn1 C8 K1 130.29(9) . .
C6 Mn1 C8 K1 -113.75(8) . .
C5 Mn1 C8 K1 -74.66(8) . .
C2 Mn1 C8 K1 -135.07(12) . .
C3 Mn1 C8 K1 -69.3(3) . .
C4 Mn1 C8 K1 -45.88(12) . .
O8 K1 C8 O2 78.03(16) . .
O7 K1 C8 O2 18.88(16) . .
O5 K1 C8 O2 -91.66(16) . .
O6 K1 C8 O2 -40.75(15) . .
O3 K1 C8 O2 132.24(15) . .
O4 K1 C8 O2 -157.01(14) . .
C21 K1 C8 O2 5.2(3) . .
Mn1 K1 C8 O2 -179.9(2) . .
O8 K1 C8 Mn1 -102.04(8) . .
O7 K1 C8 Mn1 -161.19(9) . .
O5 K1 C8 Mn1 88.27(9) . .
O6 K1 C8 Mn1 139.18(9) . .
O3 K1 C8 Mn1 -47.83(11) . .
O4 K1 C8 Mn1 22.92(11) . .
C21 K1 C8 Mn1 -174.90(13) . .
C27 Mn2 C28 O9 -81(4) . .
C23 Mn2 C28 O9 22(4) . .
C22 Mn2 C28 O9 53(4) . .
C24 Mn2 C28 O9 32(4) . .
C26 Mn2 C28 O9 91(4) . .
C25 Mn2 C28 O9 106(4) . .
K2 Mn2 C28 O9 -146(4) . .
C26 C22 C21 K1 121.7(10) . .
C23 C22 C21 K1 -53.4(11) . .
Mn2 C22 C21 K1 -145.7(9) . .
O8 K1 C21 C22 22.0(10) . .
O7 K1 C21 C22 83.1(10) . .
O5 K1 C21 C22 -155.1(10) . .
O6 K1 C21 C22 145.0(10) . .
O3 K1 C21 C22 -38.0(10) . .
O4 K1 C21 C22 -96.9(10) . .
C8 K1 C21 C22 98.1(10) . .
Mn1 K1 C21 C22 17(2) . .
C8 Mn1 C7 O1 78(4) . .
C6 Mn1 C7 O1 -26(4) . .
C5 Mn1 C7 O1 -29(4) . .
C2 Mn1 C7 O1 -59(4) . .
C3 Mn1 C7 O1 -95(4) . .
C4 Mn1 C7 O1 -107(4) . .
K1 Mn1 C7 O1 138(4) . .
C3 C2 C1 K2 -135.1(9) . 1_654
C6 C2 C1 K2 40.8(11) . 1_654
Mn1 C2 C1 K2 133.1(9) . 1_654
